data_2208328
loop_
_publ_author_name
'Haghiri, Alireza'
'Lerner, Hans-Wolfram'
'Bolte, Michael'

_publ_section_title
;
 Redetermination of di-\m-bromo-bis[tetracarbonylmanganese(I)] at low
 temperature
;
_journal_coeditor_code HB2008
_journal_issue 3
_journal_name_full 'Acta Crystallographica Section E'
_journal_page_first i72
_journal_page_last i73
_journal_paper_doi 10.1107/S1600536806005885
_journal_volume 62
_journal_year 2006
_chemical_formula_iupac '[Mn (CO)4 Br]2'
_chemical_formula_moiety 'C8 Br2 Mn2 O8'
_chemical_formula_sum 'C8 Br2 Mn2 O8'
_chemical_formula_weight 493.78
_chemical_name_systematic ?
_space_group_IT_number 14
_symmetry_cell_setting monoclinic
_symmetry_space_group_name_Hall '-P 2ybc'
_symmetry_space_group_name_H-M 'P 1 21/c 1'
_atom_sites_solution_primary direct
_atom_sites_solution_secondary difmap
_audit_creation_method SHELXL-97
_cell_angle_alpha 90.00
_cell_angle_beta 109.148(6)
_cell_angle_gamma 90.00
_cell_formula_units_Z 4
_cell_length_a 9.4545(7)
_cell_length_b 11.5713(8)
_cell_length_c 12.6818(9)
_cell_measurement_reflns_used 25326
_cell_measurement_temperature 100(2)
_cell_measurement_theta_max 29.5
_cell_measurement_theta_min 3.6
_cell_volume 1310.64(17)
_computing_cell_refinement X-Area
_computing_data_collection 'X-Area (Stoe & Cie, 2001)'
_computing_data_reduction X-Area
_computing_molecular_graphics 'PLATON (Spek, 2003)'
_computing_publication_material 'SHELXL97 and PLATON'
_computing_structure_refinement 'SHELXL97 (Sheldrick, 1997)'
_computing_structure_solution 'SHELXS97 (Sheldrick, 1990)'
_diffrn_ambient_temperature 100(2)
_diffrn_measured_fraction_theta_full 0.992
_diffrn_measured_fraction_theta_max 0.992
_diffrn_measurement_device_type 'STOE IPDS II two-circle-diffractometer'
_diffrn_measurement_method \w
_diffrn_radiation_monochromator graphite
_diffrn_radiation_source 'fine-focus sealed tube'
_diffrn_radiation_type MoK\a
_diffrn_radiation_wavelength 0.71073
_diffrn_reflns_av_R_equivalents 0.0700
_diffrn_reflns_av_sigmaI/netI 0.0350
_diffrn_reflns_limit_h_max 13
_diffrn_reflns_limit_h_min -13
_diffrn_reflns_limit_k_max 16
_diffrn_reflns_limit_k_min -16
_diffrn_reflns_limit_l_max 17
_diffrn_reflns_limit_l_min -17
_diffrn_reflns_number 20694
_diffrn_reflns_theta_full 29.73
_diffrn_reflns_theta_max 29.73
_diffrn_reflns_theta_min 3.71
_diffrn_standards_decay_% 0
_diffrn_standards_interval_time 0
_diffrn_standards_number 0
_exptl_absorpt_coefficient_mu 8.055
_exptl_absorpt_correction_T_max 0.225
_exptl_absorpt_correction_T_min 0.160
_exptl_absorpt_correction_type multi-scan
_exptl_absorpt_process_details 'MULABS (Spek, 2003; Blessing, 1995)'
_exptl_crystal_colour orange
_exptl_crystal_density_diffrn 2.502
_exptl_crystal_density_method 'not measured'
_exptl_crystal_description block
_exptl_crystal_F_000 928
_exptl_crystal_size_max 0.36
_exptl_crystal_size_mid 0.20
_exptl_crystal_size_min 0.18
_refine_diff_density_max 1.164
_refine_diff_density_min -1.384
_refine_ls_extinction_method none
_refine_ls_goodness_of_fit_ref 1.040
_refine_ls_matrix_type full
_refine_ls_number_parameters 181
_refine_ls_number_reflns 3694
_refine_ls_number_restraints 0
_refine_ls_restrained_S_all 1.040
_refine_ls_R_factor_all 0.0413
_refine_ls_R_factor_gt 0.0355
_refine_ls_shift/su_max 0.001
_refine_ls_shift/su_mean 0.000
_refine_ls_structure_factor_coef Fsqd
_refine_ls_weighting_details 'calc w=1/[\s^2^(Fo^2^)+(0.0606P)^2^+0.3697P] where P=(Fo^2^+2Fc^2^)/3'
_refine_ls_weighting_scheme calc
_refine_ls_wR_factor_gt 0.0877
_refine_ls_wR_factor_ref 0.0911
_reflns_number_gt 3267
_reflns_number_total 3694
_reflns_threshold_expression I>2\s(I)
_cod_data_source_file hb2008.cif
_cod_data_source_block I
_cod_depositor_comments
;
The following automatic conversions were performed:
'_symmetry_cell_setting' value 'Monoclinic' changed to 'monoclinic'
according to '/home/saulius/struct/CIF-dictionaries/cif_core.dic'
dictionary named 'cif_core.dic' version 2.4.1 from 2010-06-29.

Automatic conversion script
Id: cif_fix_enum 1527 2010-12-29 10:47:43Z saulius 

The following automatic conversions were performed:

'_symmetry_cell_setting' value 'Monoclinic' changed to 'monoclinic'
according to /home/saulius/struct/CIF-dictionaries/cif_core.dic
dictionary named 'cif_core.dic' version 2.4.1 from 2010-06-29.

Automatic conversion script
Id: cif_fix_values 1715 2011-07-08 13:25:40Z adriana 
;
_cod_original_cell_volume 1310.64(16)
_cod_original_sg_symbol_H-M 'P 21/c'
_cod_database_code 2208328
_cod_database_fobs_code 2208328

loop_
_symmetry_equiv_pos_as_xyz
'x, y, z'
'-x, y+1/2, -z+1/2'
'-x, -y, -z'
'x, -y-1/2, z-1/2'

loop_
_atom_site_type_symbol
_atom_site_label
_atom_site_fract_x
_atom_site_fract_y
_atom_site_fract_z
_atom_site_U_iso_or_equiv
_atom_site_adp_type
_atom_site_calc_flag
_atom_site_occupancy
Mn Mn1 0.60114(5) 0.37760(4) 0.32182(3) 0.01860(10) Uani d 1
Mn Mn2 0.18229(5) 0.37332(3) 0.21831(3) 0.01888(10) Uani d 1
Br Br1 0.38850(3) 0.49547(2) 0.34632(2) 0.02118(9) Uani d 1
Br Br2 0.39368(3) 0.25509(2) 0.19399(2) 0.02067(9) Uani d 1
C C1 0.5925(3) 0.4691(2) 0.1963(2) 0.0226(5) Uani d 1
O O1 0.5895(3) 0.5216(2) 0.12004(19) 0.0302(5) Uani d 1
C C2 0.7408(3) 0.4724(2) 0.4147(2) 0.0218(5) Uani d 1
O O2 0.8302(3) 0.53111(19) 0.47308(18) 0.0261(4) Uani d 1
C C3 0.7471(3) 0.2898(2) 0.2999(2) 0.0226(5) Uani d 1
O O3 0.8418(3) 0.2360(2) 0.2875(2) 0.0289(4) Uani d 1
C C4 0.6006(3) 0.2840(2) 0.4433(2) 0.0224(5) Uani d 1
O O4 0.6036(3) 0.22668(19) 0.51663(19) 0.0289(4) Uani d 1
C C5 0.1882(3) 0.4686(2) 0.0999(2) 0.0231(5) Uani d 1
O O5 0.1897(3) 0.5271(2) 0.0288(2) 0.0320(5) Uani d 1
C C6 0.0379(3) 0.4622(2) 0.2424(2) 0.0235(5) Uani d 1
O O6 -0.0543(3) 0.5174(2) 0.2566(2) 0.0295(4) Uani d 1
C C7 0.0421(3) 0.2813(2) 0.1233(2) 0.0221(5) Uani d 1
O O7 -0.0475(3) 0.2247(2) 0.0627(2) 0.0292(4) Uani d 1
C C8 0.1885(3) 0.2777(2) 0.3411(2) 0.0221(5) Uani d 1
O O8 0.1905(3) 0.2203(2) 0.41410(19) 0.0300(5) Uani d 1

loop_
_atom_site_aniso_label
_atom_site_aniso_U_11
_atom_site_aniso_U_22
_atom_site_aniso_U_33
_atom_site_aniso_U_12
_atom_site_aniso_U_13
_atom_site_aniso_U_23
Mn1 0.01640(19) 0.02144(19) 0.01695(18) 0.00025(13) 0.00410(14) 0.00001(13)
Mn2 0.01675(19) 0.02175(18) 0.01689(18) -0.00017(14) 0.00382(14) 0.00000(13)
Br1 0.01811(14) 0.02340(14) 0.02069(14) -0.00041(9) 0.00454(10) -0.00369(8)
Br2 0.01841(14) 0.02235(14) 0.01980(13) 0.00020(8) 0.00428(10) -0.00257(8)
C1 0.0208(12) 0.0243(11) 0.0216(12) 0.0002(9) 0.0054(10) -0.0015(9)
O1 0.0373(13) 0.0299(10) 0.0226(10) 0.0002(9) 0.0084(9) 0.0026(8)
C2 0.0192(12) 0.0268(12) 0.0194(11) 0.0014(9) 0.0062(9) 0.0014(9)
O2 0.0230(10) 0.0288(10) 0.0235(10) -0.0026(8) 0.0037(8) -0.0017(8)
C3 0.0225(13) 0.0246(12) 0.0202(11) -0.0032(10) 0.0062(10) -0.0008(9)
O3 0.0244(11) 0.0302(10) 0.0327(11) 0.0024(8) 0.0101(9) -0.0021(8)
C4 0.0192(12) 0.0257(12) 0.0221(12) -0.0006(9) 0.0066(10) -0.0011(9)
O4 0.0335(12) 0.0287(10) 0.0249(10) 0.0002(9) 0.0103(9) 0.0033(8)
C5 0.0209(13) 0.0249(12) 0.0216(12) 0.0006(10) 0.0045(10) -0.0017(9)
O5 0.0353(13) 0.0321(11) 0.0285(11) 0.0009(9) 0.0104(10) 0.0064(9)
C6 0.0211(13) 0.0261(12) 0.0221(12) -0.0013(10) 0.0055(10) 0.0006(9)
O6 0.0248(11) 0.0307(10) 0.0342(11) 0.0025(8) 0.0114(9) -0.0011(8)
C7 0.0201(12) 0.0253(12) 0.0202(11) 0.0016(9) 0.0058(10) 0.0018(9)
O7 0.0249(11) 0.0298(10) 0.0285(10) -0.0019(8) 0.0028(8) -0.0036(8)
C8 0.0206(12) 0.0234(11) 0.0199(11) -0.0004(9) 0.0035(9) -0.0024(9)
O8 0.0342(12) 0.0326(10) 0.0221(10) -0.0001(9) 0.0075(9) 0.0044(8)

loop_
_atom_type_symbol
_atom_type_description
_atom_type_scat_dispersion_real
_atom_type_scat_dispersion_imag
_atom_type_scat_source
Br Br -0.2901 2.4595 'International Tables Vol C Tables 4.2.6.8 and 6.1.1.4'
C C 0.0033 0.0016 'International Tables Vol C Tables 4.2.6.8 and 6.1.1.4'
Mn Mn 0.3368 0.7283 'International Tables Vol C Tables 4.2.6.8 and 6.1.1.4'
O O 0.0106 0.0060 'International Tables Vol C Tables 4.2.6.8 and 6.1.1.4'

loop_
_geom_angle_atom_site_label_1
_geom_angle_atom_site_label_2
_geom_angle_atom_site_label_3
_geom_angle
_geom_angle_publ_flag
C3 Mn1 C2 90.57(13) ?
C3 Mn1 C4 90.53(12) ?
C2 Mn1 C4 90.76(12) ?
C3 Mn1 C1 90.57(13) ?
C2 Mn1 C1 91.67(12) ?
C4 Mn1 C1 177.32(13) ?
C3 Mn1 Br2 93.26(9) ?
C2 Mn1 Br2 176.15(9) ?
C4 Mn1 Br2 89.57(9) ?
C1 Mn1 Br2 87.93(9) ?
C3 Mn1 Br1 177.54(9) ?
C2 Mn1 Br1 91.88(9) ?
C4 Mn1 Br1 89.66(9) ?
C1 Mn1 Br1 89.13(9) ?
Br2 Mn1 Br1 84.291(16) ?
C6 Mn2 C7 91.05(13) ?
C6 Mn2 C5 91.33(13) ?
C7 Mn2 C5 91.15(12) ?
C6 Mn2 C8 90.87(13) ?
C7 Mn2 C8 91.25(12) ?
C5 Mn2 C8 176.71(13) ?
C6 Mn2 Br1 92.27(9) ?
C7 Mn2 Br1 176.61(9) ?
C5 Mn2 Br1 88.08(9) ?
C8 Mn2 Br1 89.40(9) ?
C6 Mn2 Br2 176.82(9) ?
C7 Mn2 Br2 92.06(9) ?
C5 Mn2 Br2 89.31(9) ?
C8 Mn2 Br2 88.36(9) ?
Br1 Mn2 Br2 84.632(16) ?
Mn2 Br1 Mn1 95.533(16) y
Mn2 Br2 Mn1 95.543(17) y
O1 C1 Mn1 178.0(3) ?
O2 C2 Mn1 179.1(3) ?
O3 C3 Mn1 178.4(3) ?
O4 C4 Mn1 178.3(3) ?
O5 C5 Mn2 178.8(3) ?
O6 C6 Mn2 179.2(3) ?
O7 C7 Mn2 179.0(3) ?
O8 C8 Mn2 179.2(3) ?

loop_
_geom_bond_atom_site_label_1
_geom_bond_atom_site_label_2
_geom_bond_distance
_geom_bond_publ_flag
Mn1 C3 1.807(3) y
Mn1 C2 1.820(3) y
Mn1 C4 1.884(3) y
Mn1 C1 1.892(3) y
Mn1 Br2 2.5296(5) y
Mn1 Br1 2.5315(5) y
Mn2 C6 1.813(3) y
Mn2 C7 1.815(3) y
Mn2 C5 1.878(3) y
Mn2 C8 1.895(3) y
Mn2 Br1 2.5215(5) y
Mn2 Br2 2.5230(5) y
C1 O1 1.134(4) ?
C2 O2 1.147(4) ?
C3 O3 1.144(4) ?
C4 O4 1.136(4) ?
C5 O5 1.132(4) ?
C6 O6 1.142(4) ?
C7 O7 1.145(4) ?
C8 O8 1.135(4) ?

loop_
_geom_torsion_atom_site_label_1
_geom_torsion_atom_site_label_2
_geom_torsion_atom_site_label_3
_geom_torsion_atom_site_label_4
_geom_torsion
C6 Mn2 Br1 Mn1 179.43(9)
C5 Mn2 Br1 Mn1 -89.32(9)
C8 Mn2 Br1 Mn1 88.58(9)
Br2 Mn2 Br1 Mn1 0.166(15)
C2 Mn1 Br1 Mn2 179.48(9)
C4 Mn1 Br1 Mn2 -89.76(9)
C1 Mn1 Br1 Mn2 87.84(9)
Br2 Mn1 Br1 Mn2 -0.165(15)
C7 Mn2 Br2 Mn1 179.09(9)
C5 Mn2 Br2 Mn1 87.97(9)
C8 Mn2 Br2 Mn1 -89.72(8)
Br1 Mn2 Br2 Mn1 -0.166(15)
C3 Mn1 Br2 Mn2 -179.63(9)
C4 Mn1 Br2 Mn2 89.87(9)
C1 Mn1 Br2 Mn2 -89.17(9)
Br1 Mn1 Br2 Mn2 0.165(15)
